data_4307738
loop_
_publ_author_name
'Marcello Gennari'
'Matteo Tegoni'
'Maurizio Lanfranchi'
'Maria Angela Pellinghelli'
'Luciano Marchi\`o'

_publ_contact_author
;
     Dr. Luciano Marchi\`o
     Dip. Chimica Generale ed Inorganica, Chimica Analitica,
     Chimica Fisica. V.le G.P. Usberti 17/a. Parma. Italy
;
_publ_contact_author_email marchio@unipr.it
_publ_contact_author_fax '+39 0521 905557'
_publ_contact_author_phone '+39 0521 905424'
_publ_section_title
;
A New Chiral N,N',O-Donor Heteroscorpionate Ligand. Structures of Ni2+,
Cu2+, Zn2+ Complexes and Study of Solution Equilibria by Means of 1H
NMR/UV-Vis Titrations and EXSY NMR Spectroscopy
;
_journal_name_full 'Inorganic Chemistry'
_journal_page_first 3367
_journal_page_last 3377
_journal_paper_doi 10.1021/ic062228e
_journal_volume 46
_journal_year 2007
_chemical_formula_moiety 'C30 H42 Cu N6 O4 2+, Cl2 2-, 2(H2 O)'
_chemical_formula_sum 'C30 H46 Cl2 Cu N6 O6'
_chemical_formula_weight 721.17
_chemical_name_systematic
;
 ?
;
_space_group_IT_number 61
_symmetry_cell_setting orthorhombic
_symmetry_space_group_name_Hall '-P 2ac 2ab'
_symmetry_space_group_name_H-M 'P b c a'
_atom_sites_solution_hydrogens geom
_atom_sites_solution_primary direct
_atom_sites_solution_secondary difmap
_audit_creation_method SHELXL-97
_cell_angle_alpha 90.00
_cell_angle_beta 90.00
_cell_angle_gamma 90.00
_cell_formula_units_Z 4
_cell_length_a 14.037(8)
_cell_length_b 18.297(6)
_cell_length_c 13.928(8)
_cell_measurement_reflns_used 24
_cell_measurement_temperature 293(2)
_cell_measurement_theta_max 15.75
_cell_measurement_theta_min 6.10
_cell_volume 3577(3)
_computing_cell_refinement 'local program'
_computing_data_collection 'local program'
_computing_data_reduction 'local program'
_computing_molecular_graphics 'Ortep3 for windows'
_computing_structure_refinement 'SHELXL-97 (Sheldrick, 1997)'
_computing_structure_solution Sir97
_diffrn_ambient_temperature 293(2)
_diffrn_measured_fraction_theta_full 0.997
_diffrn_measured_fraction_theta_max 0.997
_diffrn_measurement_device_type 'Philips PW 1100 diffractometer'
_diffrn_measurement_method Theta-2-theta
_diffrn_radiation_monochromator graphite
_diffrn_radiation_source 'fine-focus sealed tube'
_diffrn_radiation_type MoK\a
_diffrn_radiation_wavelength 0.71073
_diffrn_reflns_av_R_equivalents 0.0346
_diffrn_reflns_av_sigmaI/netI 0.0951
_diffrn_reflns_limit_h_max 17
_diffrn_reflns_limit_h_min -1
_diffrn_reflns_limit_k_max 23
_diffrn_reflns_limit_k_min -1
_diffrn_reflns_limit_l_max 17
_diffrn_reflns_limit_l_min 0
_diffrn_reflns_number 4459
_diffrn_reflns_theta_full 27.01
_diffrn_reflns_theta_max 27.01
_diffrn_reflns_theta_min 3.03
_diffrn_standards_decay_% 0
_diffrn_standards_interval_count 100
_diffrn_standards_number 1
_exptl_absorpt_coefficient_mu 0.808
_exptl_absorpt_correction_T_max 1.000
_exptl_absorpt_correction_T_min 0.886
_exptl_absorpt_correction_type empirical
_exptl_absorpt_process_details 'local program based on Walker & Stuart'
_exptl_crystal_colour green
_exptl_crystal_density_diffrn 1.339
_exptl_crystal_density_method 'not measured'
_exptl_crystal_description Plate
_exptl_crystal_F_000 1516
_exptl_crystal_size_max 0.45
_exptl_crystal_size_mid 0.25
_exptl_crystal_size_min 0.10
_refine_diff_density_max 0.508
_refine_diff_density_min -0.265
_refine_diff_density_rms 0.059
_refine_ls_extinction_method none
_refine_ls_goodness_of_fit_ref 1.004
_refine_ls_hydrogen_treatment mixed
_refine_ls_matrix_type full
_refine_ls_number_parameters 236
_refine_ls_number_reflns 3902
_refine_ls_number_restraints 0
_refine_ls_restrained_S_all 1.004
_refine_ls_R_factor_all 0.1291
_refine_ls_R_factor_gt 0.0419
_refine_ls_shift/su_max 0.000
_refine_ls_shift/su_mean 0.000
_refine_ls_structure_factor_coef Fsqd
_refine_ls_weighting_details 'calc w=1/[\s^2^(Fo^2^)+(0.0200P)^2^+0.0000P] where P=(Fo^2^+2Fc^2^)/3'
_refine_ls_weighting_scheme calc
_refine_ls_wR_factor_gt 0.0650
_refine_ls_wR_factor_ref 0.0783
_reflns_number_gt 1906
_reflns_number_total 3902
_reflns_threshold_expression >2sigma(I)
_cod_data_source_file ic062228esi20061123_043721_5.cif
_cod_data_source_block mg152s1
_cod_depositor_comments
;
The following automatic conversions were performed:
'_symmetry_cell_setting' value 'Orthorhombic' changed to 'orthorhombic'
according to '/home/saulius/struct/CIF-dictionaries/cif_core.dic'
dictionary named 'cif_core.dic' version 2.4.1 from 2010-06-29.

Automatic conversion script
Id: cif_fix_enum 1527 2010-12-29 10:47:43Z saulius 
;
_cod_database_code 4307738

loop_
_symmetry_equiv_pos_as_xyz
'x, y, z'
'-x+1/2, -y, z+1/2'
'x+1/2, -y+1/2, -z'
'-x, y+1/2, -z+1/2'
'-x, -y, -z'
'x-1/2, y, -z-1/2'
'-x-1/2, y-1/2, z'
'x, -y-1/2, z-1/2'

loop_
_atom_site_label
_atom_site_type_symbol
_atom_site_fract_x
_atom_site_fract_y
_atom_site_fract_z
_atom_site_U_iso_or_equiv
_atom_site_adp_type
_atom_site_occupancy
_atom_site_symmetry_multiplicity
_atom_site_calc_flag
_atom_site_refinement_flags
_atom_site_disorder_assembly
_atom_site_disorder_group
Cu Cu 0.0000 0.0000 0.5000 0.03176(14) Uani 1 2 d S . .
Cl1 Cl 0.17060(6) 0.46862(5) 0.46772(6) 0.0701(3) Uani 1 1 d . . .
O12 O -0.12002(17) 0.05399(14) 0.58694(16) 0.0416(6) Uani 1 1 d . . .
O13 O 0.22464(14) 0.26018(11) 0.66405(15) 0.0527(6) Uani 1 1 d . . .
N11 N 0.02606(16) -0.02042(12) 0.70421(15) 0.0313(6) Uani 1 1 d . . .
C23 C 0.1112(2) 0.16432(15) 0.6890(2) 0.0323(7) Uani 1 1 d . . .
N13 N 0.08011(16) 0.08054(12) 0.55994(15) 0.0301(6) Uani 1 1 d . . .
C33 C 0.1760(2) 0.20053(15) 0.6297(2) 0.0361(8) Uani 1 1 d . . .
C22 C -0.1097(2) 0.06789(16) 0.68807(19) 0.0324(7) Uani 1 1 d . . .
N21 N 0.02527(16) -0.05601(13) 0.61838(15) 0.0344(6) Uani 1 1 d . . .
C12 C -0.0024(2) 0.05627(15) 0.71042(19) 0.0286(7) Uani 1 1 d . . .
C53 C 0.1448(2) 0.11519(17) 0.5075(2) 0.0399(8) Uani 1 1 d . . .
C13 C 0.0660(2) 0.10294(15) 0.6511(2) 0.0289(7) Uani 1 1 d . . .
C43 C 0.1963(2) 0.17570(16) 0.5374(2) 0.0395(8) Uani 1 1 d . . .
31 C 0.0560(2) -0.06495(19) 0.7748(2) 0.0436(9) Uani 1 1 d . . .
C63 C 0.0954(2) 0.19041(16) 0.7912(2) 0.0480(9) Uani 1 1 d . . .
H63A H 0.0285 0.1975 0.8021 0.072 Uiso 1 1 calc R . .
H63B H 0.1285 0.2357 0.8010 0.072 Uiso 1 1 calc R . .
H63C H 0.1192 0.1545 0.8353 0.072 Uiso 1 1 calc R . .
C21 C 0.0747(3) -0.1313(2) 0.7349(3) 0.0545(11) Uani 1 1 d . . .
C11 C 0.0547(3) -0.1235(2) 0.6387(3) 0.0468(10) Uani 1 1 d . . .
C32 C -0.1364(2) 0.14701(16) 0.7082(2) 0.0529(10) Uani 1 1 d . . .
H32A H -0.0971 0.1788 0.6702 0.079 Uiso 1 1 calc R . .
H32B H -0.1267 0.1574 0.7751 0.079 Uiso 1 1 calc R . .
H32C H -0.2021 0.1547 0.6921 0.079 Uiso 1 1 calc R . .
C83 C 0.2713(2) 0.21033(17) 0.4747(2) 0.0629(11) Uani 1 1 d . . .
H83A H 0.2702 0.1879 0.4124 0.094 Uiso 1 1 calc R . .
H83B H 0.3329 0.2035 0.5033 0.094 Uiso 1 1 calc R . .
H83C H 0.2586 0.2617 0.4685 0.094 Uiso 1 1 calc R . .
C42 C -0.1703(2) 0.01539(17) 0.7460(2) 0.0548(10) Uani 1 1 d . . .
H42A H -0.2363 0.0232 0.7312 0.082 Uiso 1 1 calc R . .
H42B H -0.1599 0.0237 0.8133 0.082 Uiso 1 1 calc R . .
H42C H -0.1531 -0.0340 0.7303 0.082 Uiso 1 1 calc R . .
C73 C 0.1822(3) 0.32858(17) 0.6416(3) 0.1056(17) Uani 1 1 d . . .
H73A H 0.1182 0.3297 0.6659 0.158 Uiso 1 1 calc R . .
H73B H 0.1811 0.3350 0.5732 0.158 Uiso 1 1 calc R . .
H73C H 0.2185 0.3672 0.6705 0.158 Uiso 1 1 calc R . .
O1S O 0.0391(2) 0.59875(16) 0.54354(18) 0.0945(9) Uani 1 1 d . . .
H12 H 0.0081(16) 0.0657(11) 0.7746(15) 0.016(6) Uiso 1 1 d . . .
H53 H 0.1502(17) 0.0978(12) 0.4464(16) 0.025(8) Uiso 1 1 d . . .
H31 H 0.0602(19) -0.0429(14) 0.838(2) 0.051(9) Uiso 1 1 d . . .
H11 H 0.0577(19) -0.1532(13) 0.5913(18) 0.033(9) Uiso 1 1 d . . .
H21 H 0.090(2) -0.1700(15) 0.766(2) 0.050(10) Uiso 1 1 d . . .
H1 H -0.1668(16) 0.0525(16) 0.5742(19) 0.019(10) Uiso 1 1 d . . .
H2S H 0.0898 0.5599 0.5295 0.20(3) Uiso 1 1 d . . .
H1S H -0.0206 0.5767 0.5354 0.18(3) Uiso 1 1 d . . .

loop_
_atom_site_aniso_label
_atom_site_aniso_U_11
_atom_site_aniso_U_22
_atom_site_aniso_U_33
_atom_site_aniso_U_23
_atom_site_aniso_U_13
_atom_site_aniso_U_12
Cu 0.0369(3) 0.0339(2) 0.0245(2) -0.0012(3) -0.0030(3) -0.0042(3)
Cl1 0.0442(5) 0.1009(8) 0.0654(6) 0.0135(5) 0.0091(5) 0.0153(5)
O12 0.0292(15) 0.0666(17) 0.0290(13) -0.0011(12) -0.0053(12) 0.0007(14)
O13 0.0551(15) 0.0296(13) 0.0736(16) 0.0001(13) -0.0129(13) -0.0129(12)
N11 0.0384(16) 0.0318(15) 0.0235(12) 0.0016(11) -0.0074(11) -0.0011(12)
C23 0.0341(18) 0.0281(17) 0.0346(18) -0.0020(15) -0.0064(15) 0.0032(15)
N13 0.0297(14) 0.0351(14) 0.0255(13) 0.0011(12) 0.0020(12) -0.0050(12)
C33 0.0372(19) 0.0267(18) 0.044(2) 0.0025(16) -0.0105(17) 0.0000(16)
C22 0.0322(18) 0.0382(18) 0.0267(16) -0.0010(15) 0.0023(14) -0.0007(16)
N21 0.0414(17) 0.0306(14) 0.0312(14) -0.0055(12) -0.0041(12) 0.0010(13)
C12 0.0343(17) 0.0319(16) 0.0194(15) -0.0031(13) -0.0042(16) 0.0001(18)
C53 0.041(2) 0.046(2) 0.033(2) -0.0007(19) -0.0050(18) -0.0037(16)
C13 0.0280(17) 0.0292(17) 0.0295(17) 0.0024(15) -0.0026(15) 0.0005(15)
C43 0.0360(19) 0.0381(19) 0.0444(19) 0.0128(17) -0.0067(16) -0.0066(17)
31 0.054(2) 0.041(2) 0.0362(19) 0.0066(18) -0.0133(19) -0.0019(19)
C63 0.051(2) 0.0408(19) 0.052(2) -0.0145(17) -0.0053(18) -0.0080(18)
C21 0.077(3) 0.033(2) 0.053(2) 0.010(2) -0.018(2) 0.007(2)
C11 0.056(2) 0.040(2) 0.045(2) -0.006(2) -0.010(2) 0.006(2)
C32 0.043(2) 0.054(2) 0.062(2) -0.0076(19) -0.0024(18) 0.0134(19)
C83 0.056(2) 0.071(2) 0.062(2) 0.015(2) 0.0024(19) -0.026(2)
C42 0.0434(19) 0.077(3) 0.0445(18) 0.007(2) 0.0060(16) -0.016(2)
C73 0.087(3) 0.036(2) 0.194(5) 0.004(3) -0.030(3) -0.001(2)
O1S 0.073(2) 0.114(2) 0.097(2) -0.0282(19) 0.0130(16) 0.000(2)

loop_
_atom_type_symbol
_atom_type_description
_atom_type_scat_dispersion_real
_atom_type_scat_dispersion_imag
_atom_type_scat_source
C C 0.0033 0.0016 'International Tables Vol C Tables 4.2.6.8 and 6.1.1.4'
H H 0.0000 0.0000 'International Tables Vol C Tables 4.2.6.8 and 6.1.1.4'
N N 0.0061 0.0033 'International Tables Vol C Tables 4.2.6.8 and 6.1.1.4'
O O 0.0106 0.0060 'International Tables Vol C Tables 4.2.6.8 and 6.1.1.4'
Cl Cl 0.1484 0.1585 'International Tables Vol C Tables 4.2.6.8 and 6.1.1.4'
Cu Cu 0.3201 1.2651 'International Tables Vol C Tables 4.2.6.8 and 6.1.1.4'

loop_
_geom_angle_atom_site_label_1
_geom_angle_atom_site_label_2
_geom_angle_atom_site_label_3
_geom_angle
_geom_angle_site_symmetry_1
_geom_angle_site_symmetry_3
_geom_angle_publ_flag
N21 Cu N21 180.00(11) 5_556 . ?
N21 Cu N13 93.79(9) 5_556 . ?
N21 Cu N13 86.21(9) . . ?
N21 Cu N13 86.21(9) 5_556 5_556 ?
N21 Cu N13 93.79(9) . 5_556 ?
N13 Cu N13 180.00(8) . 5_556 ?
N21 Cu O12 94.89(9) 5_556 . ?
N21 Cu O12 85.11(9) . . ?
N13 Cu O12 82.97(10) . . ?
N13 Cu O12 97.03(10) 5_556 . ?
N21 Cu O12 85.11(9) 5_556 5_556 ?
N21 Cu O12 94.89(9) . 5_556 ?
N13 Cu O12 97.03(10) . 5_556 ?
N13 Cu O12 82.97(10) 5_556 5_556 ?
O12 Cu O12 180.00(9) . 5_556 ?
C22 O12 Cu 121.20(18) . . ?
C22 O12 H1 111(2) . . ?
Cu O12 H1 124(2) . . ?
C33 O13 C73 114.5(2) . . ?
31 N11 N21 110.8(2) . . ?
31 N11 C12 128.6(3) . . ?
N21 N11 C12 120.6(2) . . ?
C13 C23 C33 117.0(3) . . ?
C13 C23 C63 122.8(3) . . ?
C33 C23 C63 120.1(3) . . ?
C53 N13 C13 118.2(3) . . ?
C53 N13 Cu 119.9(2) . . ?
C13 N13 Cu 121.71(19) . . ?
O13 C33 C43 118.6(3) . . ?
O13 C33 C23 119.7(3) . . ?
C43 C33 C23 121.7(3) . . ?
O12 C22 C42 110.7(2) . . ?
O12 C22 C32 108.9(2) . . ?
C42 C22 C32 111.5(2) . . ?
O12 C22 C12 105.7(2) . . ?
C42 C22 C12 110.5(2) . . ?
C32 C22 C12 109.4(2) . . ?
C11 N21 N11 104.8(2) . . ?
C11 N21 Cu 135.6(2) . . ?
N11 N21 Cu 119.12(17) . . ?
N11 C12 C13 109.4(2) . . ?
N11 C12 C22 112.6(2) . . ?
C13 C12 C22 115.1(2) . . ?
N11 C12 H12 101.2(14) . . ?
C13 C12 H12 108.6(14) . . ?
C22 C12 H12 108.9(15) . . ?
N13 C53 C43 125.0(3) . . ?
N13 C53 H53 113.8(15) . . ?
C43 C53 H53 121.0(15) . . ?
N13 C13 C23 122.3(3) . . ?
N13 C13 C12 115.6(2) . . ?
C23 C13 C12 122.1(3) . . ?
C53 C43 C33 115.5(3) . . ?
C53 C43 C83 121.7(3) . . ?
C33 C43 C83 122.7(3) . . ?
N11 31 C21 107.6(3) . . ?
N11 31 H31 115.4(16) . . ?
C21 31 H31 137.0(16) . . ?
C23 C63 H63A 109.5 . . ?
C23 C63 H63B 109.5 . . ?
H63A C63 H63B 109.5 . . ?
C23 C63 H63C 109.5 . . ?
H63A C63 H63C 109.5 . . ?
H63B C63 H63C 109.5 . . ?
31 C21 C11 105.4(3) . . ?
31 C21 H21 126(2) . . ?
C11 C21 H21 129(2) . . ?
N21 C11 C21 111.4(3) . . ?
N21 C11 H11 116.2(18) . . ?
C21 C11 H11 132.4(18) . . ?
C22 C32 H32A 109.5 . . ?
C22 C32 H32B 109.5 . . ?
H32A C32 H32B 109.5 . . ?
C22 C32 H32C 109.5 . . ?
H32A C32 H32C 109.5 . . ?
H32B C32 H32C 109.5 . . ?
C43 C83 H83A 109.5 . . ?
C43 C83 H83B 109.5 . . ?
H83A C83 H83B 109.5 . . ?
C43 C83 H83C 109.5 . . ?
H83A C83 H83C 109.5 . . ?
H83B C83 H83C 109.5 . . ?
C22 C42 H42A 109.5 . . ?
C22 C42 H42B 109.5 . . ?
H42A C42 H42B 109.5 . . ?
C22 C42 H42C 109.5 . . ?
H42A C42 H42C 109.5 . . ?
H42B C42 H42C 109.5 . . ?
O13 C73 H73A 109.5 . . ?
O13 C73 H73B 109.5 . . ?
H73A C73 H73B 109.5 . . ?
O13 C73 H73C 109.5 . . ?
H73A C73 H73C 109.5 . . ?
H73B C73 H73C 109.5 . . ?
H2S O1S H1S 107.4(3) . . ?

loop_
_geom_bond_atom_site_label_1
_geom_bond_atom_site_label_2
_geom_bond_distance
_geom_bond_site_symmetry_2
_geom_bond_publ_flag
Cu N21 1.973(2) 5_556 ?
Cu N21 1.973(2) . ?
Cu N13 2.033(2) . ?
Cu N13 2.033(2) 5_556 ?
Cu O12 2.298(2) . ?
Cu O12 2.298(2) 5_556 ?
O12 C22 1.439(3) . ?
O12 H1 0.68(2) . ?
O13 C33 1.374(3) . ?
O13 C73 1.421(3) . ?
N11 31 1.344(3) . ?
N11 N21 1.361(3) . ?
N11 C12 1.461(3) . ?
C23 C13 1.394(3) . ?
C23 C33 1.395(4) . ?
C23 C63 1.518(4) . ?
N13 C53 1.326(3) . ?
N13 C13 1.349(3) . ?
C33 C43 1.393(4) . ?
C22 C42 1.516(4) . ?
C22 C32 1.521(4) . ?
C22 C12 1.553(4) . ?
N21 C11 1.333(4) . ?
C12 C13 1.528(4) . ?
C12 H12 0.92(2) . ?
C53 C43 1.387(4) . ?
C53 H53 0.91(2) . ?
C43 C83 1.508(4) . ?
31 C21 1.361(4) . ?
31 H31 0.97(3) . ?
C63 H63A 0.9600 . ?
C63 H63B 0.9600 . ?
C63 H63C 0.9600 . ?
C21 C11 1.376(4) . ?
C21 H21 0.86(3) . ?
C11 H11 0.85(2) . ?
C32 H32A 0.9600 . ?
C32 H32B 0.9600 . ?
C32 H32C 0.9600 . ?
C83 H83A 0.9600 . ?
C83 H83B 0.9600 . ?
C83 H83C 0.9600 . ?
C42 H42A 0.9600 . ?
C42 H42B 0.9600 . ?
C42 H42C 0.9600 . ?
C73 H73A 0.9600 . ?
C73 H73B 0.9600 . ?
C73 H73C 0.9600 . ?
O1S H2S 1.025(3) . ?
O1S H1S 0.937(3) . ?
